data_4305508
loop_
_publ_author_name
'Martin Br\"oring'
'Christian Kleeberg'
'Silke K\"ohler'

_publ_section_title
;
Palladium(II) Complexes of Unsymmetrical CNN Pincer Ligands
;
_journal_name_full 'Inorganic Chemistry'
_journal_page_first 6404
_journal_page_last 6412
_journal_paper_doi 10.1021/ic800507k
_journal_volume 47
_journal_year 2008
_chemical_formula_moiety 'C22 H18 N4 O2 Pd1.02, 0.92 (C H Cl3)'
_chemical_formula_sum 'C22.925 H18.925 Cl2.77 N4 O2 Pd1.02'
_chemical_formula_weight 589.34
_space_group_IT_number 15
_symmetry_cell_setting monoclinic
_symmetry_Int_Tables_number 15
_symmetry_space_group_name_Hall '-C 2yc'
_symmetry_space_group_name_H-M 'C 1 2/c 1'
_atom_sites_solution_hydrogens geom
_atom_sites_solution_primary direct
_atom_sites_solution_secondary difmap
_audit_creation_method SHELXL-97
_cell_angle_alpha 90.00
_cell_angle_beta 104.537(5)
_cell_angle_gamma 90.00
_cell_formula_units_Z 8
_cell_length_a 23.2418(17)
_cell_length_b 11.5637(11)
_cell_length_c 17.9680(12)
_cell_measurement_reflns_used 13435
_cell_measurement_temperature 193(2)
_cell_measurement_theta_max 25.82
_cell_measurement_theta_min 1.98
_cell_volume 4674.5(7)
_computing_cell_refinement 'STOE Wincell (X-Area)'
_computing_data_collection 'Stoe Expose'
_computing_data_reduction 'STOE WinIntegrate (X-Area)'
_computing_publication_material 'WinGX v1.70.01'
_computing_structure_refinement 'SHELXL-97 (Sheldrick, 1997)'
_computing_structure_solution 'SIR-92 (Giacovazzo, 1992)'
_diffrn_ambient_temperature 193(2)
_diffrn_measured_fraction_theta_full 0.951
_diffrn_measured_fraction_theta_max 0.951
_diffrn_measurement_device_type 'IPDS-1 (Stoe)'
_diffrn_measurement_method phi-scans
_diffrn_radiation_monochromator graphite
_diffrn_radiation_type MoK\a
_diffrn_radiation_wavelength 0.71073
_diffrn_reflns_av_R_equivalents 0.0719
_diffrn_reflns_av_sigmaI/netI 0.0471
_diffrn_reflns_limit_h_max 28
_diffrn_reflns_limit_h_min -28
_diffrn_reflns_limit_k_max 14
_diffrn_reflns_limit_k_min -14
_diffrn_reflns_limit_l_max 21
_diffrn_reflns_limit_l_min -21
_diffrn_reflns_number 22437
_diffrn_reflns_theta_full 25.87
_diffrn_reflns_theta_max 25.87
_diffrn_reflns_theta_min 1.98
_diffrn_source 'fine-focus sealed tube'
_exptl_absorpt_coefficient_mu 1.151
_exptl_absorpt_correction_T_max 0.8566
_exptl_absorpt_correction_T_min 0.7604
_exptl_absorpt_correction_type multi-scan
_exptl_absorpt_process_details
;
[c.f. r.h. blessing, acta cryst. (1995), a51, 33-38]
;
_exptl_crystal_colour orange
_exptl_crystal_density_diffrn 1.675
_exptl_crystal_density_method 'not measured'
_exptl_crystal_description block
_exptl_crystal_F_000 2356.4
_exptl_crystal_size_max 0.36
_exptl_crystal_size_mid 0.24
_exptl_crystal_size_min 0.14
_refine_diff_density_max 0.794
_refine_diff_density_min -1.136
_refine_diff_density_rms 0.094
_refine_ls_extinction_method none
_refine_ls_goodness_of_fit_ref 0.985
_refine_ls_hydrogen_treatment mixed
_refine_ls_matrix_type full
_refine_ls_number_parameters 315
_refine_ls_number_reflns 4310
_refine_ls_number_restraints 0
_refine_ls_restrained_S_all 0.985
_refine_ls_R_factor_all 0.0595
_refine_ls_R_factor_gt 0.0434
_refine_ls_shift/su_max 0.001
_refine_ls_shift/su_mean 0.000
_refine_ls_structure_factor_coef Fsqd
_refine_ls_weighting_details 'calc w=1/[\s^2^(Fo^2^)+(0.0668P)^2^+0.0000P] where P=(Fo^2^+2Fc^2^)/3'
_refine_ls_weighting_scheme calc
_refine_ls_wR_factor_gt 0.0995
_refine_ls_wR_factor_ref 0.1053
_reflns_number_gt 3370
_reflns_number_total 4310
_reflns_threshold_expression >2sigma(I)
_cod_data_source_file ic800507k-file003_2.cif
_cod_data_source_block ck1skck
_cod_original_sg_symbol_H-M 'C 2/c'
_cod_database_code 4305508

loop_
_symmetry_equiv_pos_as_xyz
'x, y, z'
'-x, y, -z+1/2'
'x+1/2, y+1/2, z'
'-x+1/2, y+1/2, -z+1/2'
'-x, -y, -z'
'x, -y, z-1/2'
'-x+1/2, -y+1/2, -z'
'x+1/2, -y+1/2, z-1/2'

loop_
_atom_site_label
_atom_site_type_symbol
_atom_site_fract_x
_atom_site_fract_y
_atom_site_fract_z
_atom_site_U_iso_or_equiv
_atom_site_adp_type
_atom_site_occupancy
_atom_site_symmetry_multiplicity
_atom_site_calc_flag
_atom_site_refinement_flags
_atom_site_disorder_assembly
_atom_site_disorder_group
C1 C 0.01964(19) 0.1472(3) -0.0705(3) 0.0353(9) Uani 1 1 d . . .
C2 C 0.0316(2) 0.2613(3) -0.0430(3) 0.0385(10) Uani 1 1 d . . .
H2 H 0.0050 0.3210 -0.0662 0.046 Uiso 1 1 calc R . .
C3 C 0.0800(2) 0.2900(3) 0.0157(3) 0.0428(11) Uani 1 1 d . . .
H3 H 0.0867 0.3686 0.0309 0.051 Uiso 1 1 calc R . .
C4 C 0.1188(2) 0.2067(4) 0.0526(3) 0.0441(11) Uani 1 1 d . . .
H4 H 0.1515 0.2265 0.0941 0.053 Uiso 1 1 calc R . .
C5 C 0.1092(2) 0.0929(3) 0.0281(3) 0.0398(10) Uani 1 1 d . . .
H5 H 0.1355 0.0338 0.0529 0.048 Uiso 1 1 calc R . .
C6 C 0.06139(18) 0.0656(3) -0.0324(3) 0.0332(9) Uani 1 1 d . . .
C7 C 0.01956(17) -0.1012(3) -0.1119(2) 0.0308(8) Uani 1 1 d . . .
C8 C 0.01472(18) -0.2268(3) -0.1251(3) 0.0337(9) Uani 1 1 d . . .
C9 C 0.0495(2) -0.3190(3) -0.0907(3) 0.0414(10) Uani 1 1 d . . .
H9 H 0.0858 -0.3075 -0.0529 0.050 Uiso 1 1 calc R . .
C10 C 0.0286(2) -0.4293(3) -0.1142(3) 0.0458(11) Uani 1 1 d . . .
H10 H 0.0513 -0.4949 -0.0923 0.055 Uiso 1 1 calc R . .
C11 C -0.0243(2) -0.4453(3) -0.1687(3) 0.0465(11) Uani 1 1 d . . .
H11 H -0.0382 -0.5217 -0.1818 0.056 Uiso 1 1 calc R . .
C12 C -0.0578(2) -0.3527(3) -0.2049(3) 0.0424(11) Uani 1 1 d . . .
H12 H -0.0934 -0.3640 -0.2439 0.051 Uiso 1 1 calc R . .
C13 C -0.03707(18) -0.2434(3) -0.1818(3) 0.0343(9) Uani 1 1 d . . .
C14 C -0.06114(18) -0.1272(3) -0.2084(3) 0.0332(9) Uani 1 1 d . . .
C15 C -0.13265(18) -0.0115(3) -0.2952(3) 0.0370(9) Uani 1 1 d . . .
C16 C -0.1806(2) -0.0260(4) -0.3578(3) 0.0475(11) Uani 1 1 d . . .
H16 H -0.1971 -0.1007 -0.3705 0.057 Uiso 1 1 calc R . .
C17 C -0.2045(2) 0.0683(4) -0.4021(3) 0.0548(13) Uani 1 1 d . . .
H17 H -0.2384 0.0606 -0.4441 0.066 Uiso 1 1 calc R . .
C18 C -0.1773(2) 0.1740(4) -0.3831(3) 0.0468(11) Uani 1 1 d . . .
H18 H -0.1914 0.2397 -0.4140 0.056 Uiso 1 1 calc R . .
C19 C -0.12981(19) 0.1853(4) -0.3198(3) 0.0387(10) Uani 1 1 d . . .
C20 C -0.0982(2) 0.2992(4) -0.3043(3) 0.0448(11) Uani 1 1 d . . .
H20A H -0.1168 0.3467 -0.2717 0.067 Uiso 1 1 calc R . .
H20B H -0.1007 0.3393 -0.3531 0.067 Uiso 1 1 calc R . .
H20C H -0.0563 0.2860 -0.2781 0.067 Uiso 1 1 calc R . .
C21 C -0.12168(18) 0.2751(3) -0.1031(3) 0.0369(9) Uani 1 1 d . . .
C22 C -0.1525(2) 0.3905(4) -0.1011(3) 0.0525(12) Uani 1 1 d . . .
H22A H -0.1762 0.3871 -0.0631 0.079 Uiso 1 1 calc R . .
H22B H -0.1786 0.4070 -0.1520 0.079 Uiso 1 1 calc R . .
H22C H -0.1226 0.4517 -0.0869 0.079 Uiso 1 1 calc R . .
N3 N -0.10897(15) -0.1151(3) -0.2600(2) 0.0375(8) Uani 1 1 d . . .
N4 N -0.10962(14) 0.0941(3) -0.2718(2) 0.0346(8) Uani 1 1 d . . .
N2 N -0.02210(15) -0.0449(3) -0.1644(2) 0.0324(7) Uani 1 1 d . . .
N1 N 0.05757(16) -0.0536(3) -0.0541(2) 0.0344(8) Uani 1 1 d . . .
Pd1 Pd -0.047184(13) 0.11756(2) -0.161273(19) 0.03133(12) Uani 1 1 d . . .
O1 O -0.08609(13) 0.2733(2) -0.14590(18) 0.0385(7) Uani 1 1 d . . .
O2 O -0.13240(13) 0.1935(3) -0.06349(19) 0.0430(7) Uani 1 1 d . . .
Pd2 Pd 0.1287(7) -0.0667(12) 0.0431(9) 0.038(6) Uani 0.0218(16) 1 d P . .
C23 C 0.2500(2) -0.0850(5) 0.1518(4) 0.0569(15) Uani 0.923(4) 1 d P . .
H23 H 0.2094 -0.1046 0.1196 0.068 Uiso 0.923(4) 1 calc PR . .
Cl1 Cl 0.26587(9) -0.17272(16) 0.23295(12) 0.0845(7) Uani 0.923(4) 1 d P . .
Cl2 Cl 0.25059(9) 0.06043(14) 0.18050(15) 0.0981(8) Uani 0.923(4) 1 d P . .
Cl3 Cl 0.30114(12) -0.1087(3) 0.09872(17) 0.1303(12) Uani 0.923(4) 1 d P . .
H1 H 0.0798(18) -0.094(3) -0.023(3) 0.021(10) Uiso 1 1 d . . .

loop_
_atom_site_aniso_label
_atom_site_aniso_U_11
_atom_site_aniso_U_22
_atom_site_aniso_U_33
_atom_site_aniso_U_23
_atom_site_aniso_U_13
_atom_site_aniso_U_12
C1 0.046(2) 0.0202(17) 0.043(3) -0.0003(16) 0.018(2) -0.0032(15)
C2 0.051(2) 0.0226(18) 0.041(3) -0.0018(17) 0.011(2) -0.0029(17)
C3 0.061(3) 0.0234(19) 0.044(3) -0.0071(18) 0.015(2) -0.0087(18)
C4 0.056(3) 0.036(2) 0.037(3) -0.0080(19) 0.005(2) -0.0104(19)
C5 0.046(2) 0.030(2) 0.042(3) -0.0015(17) 0.007(2) -0.0006(17)
C6 0.043(2) 0.0212(17) 0.037(3) -0.0032(16) 0.0129(19) -0.0062(15)
C7 0.0358(19) 0.0209(17) 0.038(3) 0.0004(15) 0.0129(17) -0.0024(15)
C8 0.043(2) 0.0194(17) 0.041(3) -0.0012(15) 0.0139(19) 0.0001(15)
C9 0.052(3) 0.028(2) 0.043(3) -0.0010(18) 0.010(2) -0.0002(18)
C10 0.067(3) 0.0207(18) 0.050(3) 0.0010(18) 0.015(2) 0.0061(19)
C11 0.067(3) 0.023(2) 0.050(3) -0.0075(18) 0.017(2) -0.0060(19)
C12 0.052(3) 0.0248(19) 0.050(3) -0.0061(18) 0.012(2) -0.0039(17)
C13 0.042(2) 0.0217(18) 0.040(3) -0.0029(16) 0.0106(18) 0.0010(15)
C14 0.041(2) 0.0227(18) 0.038(3) -0.0042(16) 0.0128(18) -0.0004(15)
C15 0.035(2) 0.034(2) 0.042(3) -0.0018(18) 0.0099(18) -0.0015(16)
C16 0.046(3) 0.038(2) 0.052(3) -0.002(2) 0.002(2) -0.0051(19)
C17 0.050(3) 0.054(3) 0.051(4) 0.000(2) -0.003(2) -0.001(2)
C18 0.053(3) 0.042(3) 0.043(3) 0.008(2) 0.009(2) 0.006(2)
C19 0.044(2) 0.034(2) 0.040(3) 0.0025(18) 0.015(2) 0.0060(17)
C20 0.054(3) 0.029(2) 0.052(3) 0.0063(19) 0.015(2) -0.0024(18)
C21 0.041(2) 0.028(2) 0.038(3) -0.0008(17) 0.0024(19) 0.0006(16)
C22 0.059(3) 0.037(2) 0.062(4) -0.003(2) 0.015(2) 0.012(2)
N3 0.0403(19) 0.0275(16) 0.044(2) -0.0030(15) 0.0095(16) -0.0019(14)
N4 0.0373(18) 0.0279(17) 0.040(2) 0.0005(14) 0.0121(16) 0.0014(13)
N2 0.0382(17) 0.0239(16) 0.036(2) -0.0012(13) 0.0113(15) -0.0029(13)
N1 0.0419(19) 0.0236(17) 0.037(2) 0.0008(15) 0.0086(17) 0.0005(15)
Pd1 0.03976(18) 0.01936(15) 0.0356(2) -0.00064(13) 0.01087(13) 0.00016(12)
O1 0.0514(17) 0.0251(13) 0.0403(19) 0.0003(12) 0.0140(14) 0.0037(12)
O2 0.0433(16) 0.0388(16) 0.045(2) 0.0033(14) 0.0077(14) -0.0014(13)
Pd2 0.043(9) 0.030(8) 0.036(11) 0.005(6) 0.003(7) 0.007(6)
C23 0.040(3) 0.042(3) 0.083(5) 0.003(3) 0.005(3) -0.005(2)
Cl1 0.0921(13) 0.0722(11) 0.0861(15) 0.0260(10) 0.0166(10) -0.0001(9)
Cl2 0.0877(13) 0.0447(9) 0.138(2) -0.0058(9) -0.0161(12) -0.0051(8)
Cl3 0.1160(19) 0.189(3) 0.107(2) 0.0302(18) 0.0661(17) 0.0355(18)

loop_
_atom_type_symbol
_atom_type_description
_atom_type_scat_dispersion_real
_atom_type_scat_dispersion_imag
_atom_type_scat_source
C C 0.0033 0.0016 'International Tables Vol C Tables 4.2.6.8 and 6.1.1.4'
H H 0.0000 0.0000 'International Tables Vol C Tables 4.2.6.8 and 6.1.1.4'
N N 0.0061 0.0033 'International Tables Vol C Tables 4.2.6.8 and 6.1.1.4'
Cl Cl 0.1484 0.1585 'International Tables Vol C Tables 4.2.6.8 and 6.1.1.4'
Pd Pd -0.9988 1.0072 'International Tables Vol C Tables 4.2.6.8 and 6.1.1.4'
O O 0.0106 0.0060 'International Tables Vol C Tables 4.2.6.8 and 6.1.1.4'

loop_
_geom_angle_atom_site_label_1
_geom_angle_atom_site_label_2
_geom_angle_atom_site_label_3
_geom_angle
_geom_angle_site_symmetry_1
_geom_angle_site_symmetry_3
_geom_angle_publ_flag
C6 C1 C2 114.1(4) . . ?
C6 C1 Pd1 126.1(3) . . ?
C2 C1 Pd1 119.6(3) . . ?
C3 C2 C1 123.0(4) . . ?
C3 C2 H2 118.5 . . ?
C1 C2 H2 118.5 . . ?
C4 C3 C2 120.8(4) . . ?
C4 C3 H3 119.6 . . ?
C2 C3 H3 119.6 . . ?
C3 C4 C5 118.7(4) . . ?
C3 C4 H4 120.7 . . ?
C5 C4 H4 120.7 . . ?
C6 C5 C4 120.0(4) . . ?
C6 C5 Pd2 90.3(5) . . ?
C4 C5 Pd2 149.5(6) . . ?
C6 C5 H5 120.0 . . ?
C4 C5 H5 120.0 . . ?
Pd2 C5 H5 30.0 . . ?
C5 C6 C1 123.4(4) . . ?
C5 C6 N1 114.7(4) . . ?
C1 C6 N1 121.9(4) . . ?
C5 C6 Pd2 53.8(4) . . ?
C1 C6 Pd2 174.1(5) . . ?
N1 C6 Pd2 61.2(4) . . ?
N1 C7 N2 125.5(3) . . ?
N1 C7 C8 123.6(4) . . ?
N2 C7 C8 110.7(4) . . ?
C13 C8 C9 121.7(4) . . ?
C13 C8 C7 105.8(3) . . ?
C9 C8 C7 132.4(4) . . ?
C8 C9 C10 116.7(4) . . ?
C8 C9 H9 121.7 . . ?
C10 C9 H9 121.7 . . ?
C11 C10 C9 121.3(4) . . ?
C11 C10 H10 119.4 . . ?
C9 C10 H10 119.4 . . ?
C10 C11 C12 121.7(4) . . ?
C10 C11 H11 119.2 . . ?
C12 C11 H11 119.2 . . ?
C13 C12 C11 117.0(4) . . ?
C13 C12 H12 121.5 . . ?
C11 C12 H12 121.5 . . ?
C12 C13 C8 121.6(4) . . ?
C12 C13 C14 131.0(4) . . ?
C8 C13 C14 107.4(3) . . ?
N3 C14 N2 131.2(4) . . ?
N3 C14 C13 121.8(4) . . ?
N2 C14 C13 107.0(4) . . ?
N4 C15 C16 122.4(4) . . ?
N4 C15 N3 123.4(4) . . ?
C16 C15 N3 114.2(4) . . ?
C15 C16 C17 120.0(4) . . ?
C15 C16 H16 120.0 . . ?
C17 C16 H16 120.0 . . ?
C18 C17 C16 117.6(5) . . ?
C18 C17 H17 121.2 . . ?
C16 C17 H17 121.2 . . ?
C19 C18 C17 120.7(4) . . ?
C19 C18 H18 119.6 . . ?
C17 C18 H18 119.6 . . ?
N4 C19 C18 121.6(4) . . ?
N4 C19 C20 119.0(4) . . ?
C18 C19 C20 119.3(4) . . ?
C19 C20 H20A 109.5 . . ?
C19 C20 H20B 109.5 . . ?
H20A C20 H20B 109.5 . . ?
C19 C20 H20C 109.5 . . ?
H20A C20 H20C 109.5 . . ?
H20B C20 H20C 109.5 . . ?
O2 C21 O1 126.3(4) . . ?
O2 C21 C22 119.3(4) . . ?
O1 C21 C22 114.5(4) . . ?
C21 C22 H22A 109.5 . . ?
C21 C22 H22B 109.5 . . ?
H22A C22 H22B 109.5 . . ?
C21 C22 H22C 109.5 . . ?
H22A C22 H22C 109.5 . . ?
H22B C22 H22C 109.5 . . ?
C14 N3 C15 126.8(3) . . ?
C15 N4 C19 116.9(4) . . ?
C15 N4 Pd1 121.3(3) . . ?
C19 N4 Pd1 121.8(3) . . ?
C7 N2 C14 108.4(3) . . ?
C7 N2 Pd1 127.6(3) . . ?
C14 N2 Pd1 120.3(3) . . ?
C7 N1 C6 127.4(4) . . ?
C7 N1 Pd2 150.7(5) . . ?
C6 N1 Pd2 81.9(5) . . ?
C7 N1 H1 120(3) . . ?
C6 N1 H1 112(3) . . ?
Pd2 N1 H1 31(3) . . ?
N2 Pd1 C1 90.67(15) . . ?
N2 Pd1 O1 167.76(12) . . ?
C1 Pd1 O1 91.04(14) . . ?
N2 Pd1 N4 89.41(13) . . ?
C1 Pd1 N4 170.16(14) . . ?
O1 Pd1 N4 90.96(12) . . ?
N2 Pd1 Pd2 94.1(3) . 5 ?
C1 Pd1 Pd2 87.6(3) . 5 ?
O1 Pd1 Pd2 73.9(3) . 5 ?
N4 Pd1 Pd2 102.2(3) . 5 ?
C21 O1 Pd1 118.2(2) . . ?
C21 O2 Pd2 150.3(7) . 5 ?
O2 Pd2 C5 166.9(11) 5 . ?
O2 Pd2 N1 105.0(8) 5 . ?
C5 Pd2 N1 72.6(5) . . ?
O2 Pd2 C6 139.4(9) 5 . ?
C5 Pd2 C6 35.9(3) . . ?
N1 Pd2 C6 36.9(3) . . ?
O2 Pd2 Pd1 70.8(6) 5 5 ?
C5 Pd2 Pd1 96.4(6) . 5 ?
N1 Pd2 Pd1 95.3(5) . 5 ?
C6 Pd2 Pd1 94.7(5) . 5 ?
O2 Pd2 H1 88.6(18) 5 . ?
C5 Pd2 H1 89.0(18) . . ?
N1 Pd2 H1 16.5(16) . . ?
C6 Pd2 H1 53.2(17) . . ?
Pd1 Pd2 H1 91.6(17) 5 . ?
Cl3 C23 Cl1 109.9(3) . . ?
Cl3 C23 Cl2 111.0(3) . . ?
Cl1 C23 Cl2 109.1(4) . . ?
Cl3 C23 H23 108.9 . . ?
Cl1 C23 H23 108.9 . . ?
Cl2 C23 H23 108.9 . . ?

loop_
_geom_bond_atom_site_label_1
_geom_bond_atom_site_label_2
_geom_bond_distance
_geom_bond_site_symmetry_2
_geom_bond_publ_flag
C1 C6 1.402(6) . ?
C1 C2 1.412(5) . ?
C1 Pd1 1.980(5) . ?
C2 C3 1.377(6) . ?
C2 H2 0.9500 . ?
C3 C4 1.370(7) . ?
C3 H3 0.9500 . ?
C4 C5 1.388(6) . ?
C4 H4 0.9500 . ?
C5 C6 1.383(6) . ?
C5 Pd2 1.903(15) . ?
C5 H5 0.9500 . ?
C6 N1 1.429(5) . ?
C6 Pd2 2.358(15) . ?
C7 N1 1.304(5) . ?
C7 N2 1.338(5) . ?
C7 C8 1.472(5) . ?
C8 C13 1.381(6) . ?
C8 C9 1.386(6) . ?
C9 C10 1.393(6) . ?
C9 H9 0.9500 . ?
C10 C11 1.379(7) . ?
C10 H10 0.9500 . ?
C11 C12 1.386(7) . ?
C11 H11 0.9500 . ?
C12 C13 1.379(5) . ?
C12 H12 0.9500 . ?
C13 C14 1.487(5) . ?
C14 N3 1.265(6) . ?
C14 N2 1.413(5) . ?
C15 N4 1.358(5) . ?
C15 C16 1.380(6) . ?
C15 N3 1.401(5) . ?
C16 C17 1.381(7) . ?
C16 H16 0.9500 . ?
C17 C18 1.379(7) . ?
C17 H17 0.9500 . ?
C18 C19 1.378(7) . ?
C18 H18 0.9500 . ?
C19 N4 1.368(5) . ?
C19 C20 1.500(6) . ?
C20 H20A 0.9800 . ?
C20 H20B 0.9800 . ?
C20 H20C 0.9800 . ?
C21 O2 1.245(5) . ?
C21 O1 1.263(5) . ?
C21 C22 1.519(6) . ?
C22 H22A 0.9800 . ?
C22 H22B 0.9800 . ?
C22 H22C 0.9800 . ?
N4 Pd1 2.163(4) . ?
N2 Pd1 1.972(3) . ?
N1 Pd2 2.087(16) . ?
N1 H1 0.81(4) . ?
Pd1 O1 2.065(3) . ?
Pd1 Pd2 3.235(16) 5 ?
O2 Pd2 1.509(14) 5 ?
Pd2 O2 1.509(14) 5 ?
Pd2 Pd1 3.235(16) 5 ?
Pd2 H1 1.45(5) . ?
C23 Cl3 1.724(6) . ?
C23 Cl1 1.738(6) . ?
C23 Cl2 1.758(6) . ?
C23 H23 1.0000 . ?

loop_
_geom_hbond_atom_site_label_D
_geom_hbond_atom_site_label_H
_geom_hbond_atom_site_label_A
_geom_hbond_distance_DH
_geom_hbond_distance_HA
_geom_hbond_distance_DA
_geom_hbond_angle_DHA
_geom_hbond_site_symmetry_A
N1 H1 O2 0.81(4) 2.07(5) 2.874(5) 175(4) 5

loop_
_geom_torsion_atom_site_label_1
_geom_torsion_atom_site_label_2
_geom_torsion_atom_site_label_3
_geom_torsion_atom_site_label_4
_geom_torsion
_geom_torsion_site_symmetry_1
_geom_torsion_site_symmetry_2
_geom_torsion_site_symmetry_3
_geom_torsion_site_symmetry_4
_geom_torsion_publ_flag
C6 C1 C2 C3 0.1(6) . . . . ?
Pd1 C1 C2 C3 -174.6(3) . . . . ?
C1 C2 C3 C4 -1.9(7) . . . . ?
C2 C3 C4 C5 1.8(7) . . . . ?
C3 C4 C5 C6 0.0(7) . . . . ?
C3 C4 C5 Pd2 -171.3(11) . . . . ?
C4 C5 C6 C1 -1.9(7) . . . . ?
Pd2 C5 C6 C1 173.7(6) . . . . ?
C4 C5 C6 N1 177.8(4) . . . . ?
Pd2 C5 C6 N1 -6.6(6) . . . . ?
C4 C5 C6 Pd2 -175.6(7) . . . . ?
C2 C1 C6 C5 1.8(6) . . . . ?
Pd1 C1 C6 C5 176.1(3) . . . . ?
C2 C1 C6 N1 -177.9(4) . . . . ?
Pd1 C1 C6 N1 -3.6(6) . . . . ?
C2 C1 C6 Pd2 62(5) . . . . ?
Pd1 C1 C6 Pd2 -124(5) . . . . ?
N1 C7 C8 C13 168.6(4) . . . . ?
N2 C7 C8 C13 -8.0(5) . . . . ?
N1 C7 C8 C9 -8.8(7) . . . . ?
N2 C7 C8 C9 174.6(4) . . . . ?
C13 C8 C9 C10 -2.1(7) . . . . ?
C7 C8 C9 C10 175.0(4) . . . . ?
C8 C9 C10 C11 -0.5(7) . . . . ?
C9 C10 C11 C12 2.8(8) . . . . ?
C10 C11 C12 C13 -2.6(7) . . . . ?
C11 C12 C13 C8 0.0(7) . . . . ?
C11 C12 C13 C14 179.4(4) . . . . ?
C9 C8 C13 C12 2.3(7) . . . . ?
C7 C8 C13 C12 -175.4(4) . . . . ?
C9 C8 C13 C14 -177.1(4) . . . . ?
C7 C8 C13 C14 5.1(5) . . . . ?
C12 C13 C14 N3 1.2(8) . . . . ?
C8 C13 C14 N3 -179.4(4) . . . . ?
C12 C13 C14 N2 179.6(4) . . . . ?
C8 C13 C14 N2 -1.0(5) . . . . ?
N4 C15 C16 C17 4.1(7) . . . . ?
N3 C15 C16 C17 -173.8(4) . . . . ?
C15 C16 C17 C18 2.6(8) . . . . ?
C16 C17 C18 C19 -3.2(8) . . . . ?
C17 C18 C19 N4 -2.8(7) . . . . ?
C17 C18 C19 C20 175.1(4) . . . . ?
N2 C14 N3 C15 9.1(8) . . . . ?
C13 C14 N3 C15 -172.8(4) . . . . ?
N4 C15 N3 C14 -7.4(7) . . . . ?
C16 C15 N3 C14 170.5(4) . . . . ?
C16 C15 N4 C19 -9.9(6) . . . . ?
N3 C15 N4 C19 167.9(4) . . . . ?
C16 C15 N4 Pd1 167.2(3) . . . . ?
N3 C15 N4 Pd1 -15.0(5) . . . . ?
C18 C19 N4 C15 9.2(6) . . . . ?
C20 C19 N4 C15 -168.8(4) . . . . ?
C18 C19 N4 Pd1 -167.9(3) . . . . ?
C20 C19 N4 Pd1 14.2(5) . . . . ?
N1 C7 N2 C14 -169.1(4) . . . . ?
C8 C7 N2 C14 7.4(5) . . . . ?
N1 C7 N2 Pd1 -10.9(6) . . . . ?
C8 C7 N2 Pd1 165.6(3) . . . . ?
N3 C14 N2 C7 174.2(4) . . . . ?
C13 C14 N2 C7 -4.0(4) . . . . ?
N3 C14 N2 Pd1 14.1(6) . . . . ?
C13 C14 N2 Pd1 -164.1(3) . . . . ?
N2 C7 N1 C6 3.0(7) . . . . ?
C8 C7 N1 C6 -173.1(4) . . . . ?
N2 C7 N1 Pd2 -179.5(10) . . . . ?
C8 C7 N1 Pd2 4.4(12) . . . . ?
C5 C6 N1 C7 -175.2(4) . . . . ?
C1 C6 N1 C7 4.5(6) . . . . ?
Pd2 C6 N1 C7 178.7(6) . . . . ?
C5 C6 N1 Pd2 6.1(6) . . . . ?
C1 C6 N1 Pd2 -174.2(6) . . . . ?
C7 N2 Pd1 C1 8.9(3) . . . . ?
C14 N2 Pd1 C1 164.8(3) . . . . ?
C7 N2 Pd1 O1 -89.1(7) . . . . ?
C14 N2 Pd1 O1 66.8(8) . . . . ?
C7 N2 Pd1 N4 179.1(3) . . . . ?
C14 N2 Pd1 N4 -25.0(3) . . . . ?
C7 N2 Pd1 Pd2 -78.7(4) . . . 5 ?
C14 N2 Pd1 Pd2 77.2(4) . . . 5 ?
C6 C1 Pd1 N2 -1.9(4) . . . . ?
C2 C1 Pd1 N2 172.1(3) . . . . ?
C6 C1 Pd1 O1 166.0(4) . . . . ?
C2 C1 Pd1 O1 -20.0(3) . . . . ?
C6 C1 Pd1 N4 -92.4(8) . . . . ?
C2 C1 Pd1 N4 81.7(9) . . . . ?
C6 C1 Pd1 Pd2 92.1(4) . . . 5 ?
C2 C1 Pd1 Pd2 -93.8(4) . . . 5 ?
C15 N4 Pd1 N2 26.6(3) . . . . ?
C19 N4 Pd1 N2 -156.5(3) . . . . ?
C15 N4 Pd1 C1 117.1(8) . . . . ?
C19 N4 Pd1 C1 -65.9(9) . . . . ?
C15 N4 Pd1 O1 -141.2(3) . . . . ?
C19 N4 Pd1 O1 35.8(3) . . . . ?
C15 N4 Pd1 Pd2 -67.5(4) . . . 5 ?
C19 N4 Pd1 Pd2 109.5(4) . . . 5 ?
O2 C21 O1 Pd1 6.4(6) . . . . ?
C22 C21 O1 Pd1 -174.6(3) . . . . ?
N2 Pd1 O1 C21 8.9(8) . . . . ?
C1 Pd1 O1 C21 -89.0(3) . . . . ?
N4 Pd1 O1 C21 100.6(3) . . . . ?
Pd2 Pd1 O1 C21 -1.9(4) 5 . . . ?
O1 C21 O2 Pd2 -13.6(16) . . . 5 ?
C22 C21 O2 Pd2 167.3(13) . . . 5 ?
C6 C5 Pd2 O2 -77(5) . . . 5 ?
C4 C5 Pd2 O2 95(5) . . . 5 ?
C6 C5 Pd2 N1 4.3(4) . . . . ?
C4 C5 Pd2 N1 176.8(9) . . . . ?
C4 C5 Pd2 C6 172.5(12) . . . . ?
C6 C5 Pd2 Pd1 -89.2(4) . . . 5 ?
C4 C5 Pd2 Pd1 83.3(11) . . . 5 ?
C7 N1 Pd2 O2 -15.5(16) . . . 5 ?
C6 N1 Pd2 O2 162.4(8) . . . 5 ?
C7 N1 Pd2 C5 177.9(8) . . . . ?
C6 N1 Pd2 C5 -4.2(4) . . . . ?
C7 N1 Pd2 C6 -178.0(10) . . . . ?
C7 N1 Pd2 Pd1 -87.0(10) . . . 5 ?
C6 N1 Pd2 Pd1 90.9(4) . . . 5 ?
C5 C6 Pd2 O2 160.1(17) . . . 5 ?
C1 C6 Pd2 O2 96(5) . . . 5 ?
N1 C6 Pd2 O2 -26.7(13) . . . 5 ?
C1 C6 Pd2 C5 -64(5) . . . . ?
N1 C6 Pd2 C5 173.2(6) . . . . ?
C5 C6 Pd2 N1 -173.2(6) . . . . ?
C1 C6 Pd2 N1 123(5) . . . . ?
C5 C6 Pd2 Pd1 94.4(5) . . . 5 ?
C1 C6 Pd2 Pd1 31(5) . . . 5 ?
N1 C6 Pd2 Pd1 -92.4(4) . . . 5 ?
